data_1559660
loop_
_publ_author_name
'Andersen, Peter'
'Dossing, Anders'
'Larsen, Sine'

_publ_section_title
;
 The Crystal Structure of
 cis-Aquahydroxo-di-mu-hydroxo-bis[(1,4,7-triazacyclononane)chromium(III)]
 Iodide
;
_journal_name_full 'Acta Chemica Scandinavica'
_journal_page_first 455
_journal_page_last 458
_journal_paper_doi 10.3891/acta.chem.scand.44-0455
_journal_volume 44
_journal_year 1990
_chemical_formula_sum 'C12 H47 Cr2 I3 O7'
_chemical_formula_weight 788.20
_chemical_name_common
;
cis-Aquahydroxo-di-mu-hydroxo-bis[(1,4,7-triazacyclononane)chromium(III)] 
Iodide
;
_space_group_IT_number 15
_space_group_name_Hall '-C 2yc'
_space_group_name_H-M_alt 'C 1 2/c 1'
_symmetry_cell_setting monoclinic
_symmetry_Int_Tables_number 15
_symmetry_space_group_name_Hall '-C 2yc'
_symmetry_space_group_name_H-M 'C 1 2/c 1'
_cell_angle_alpha 90.
_cell_angle_beta 101.29(3)
_cell_angle_gamma 90.
_cell_formula_units_Z 8
_cell_length_a 28.936(11)
_cell_length_b 8.349(7)
_cell_length_c 23.408(9)
_cell_volume 5546(6)
_diffrn_ambient_temperature 110
_diffrn_radiation_probe x-ray
_diffrn_radiation_type MoK\a
_diffrn_radiation_wavelength 0.71073
_exptl_absorpt_coefficient_mu 4.101
_exptl_crystal_density_diffrn 2.075
_refine_ls_number_parameters 246
_refine_ls_number_reflns 4234
_refine_ls_R_factor_gt 0.052
_refine_ls_wR_factor_gt 0.068
_cod_data_source_file Acta-Chem-Scand-1990-44-455.cif
_cod_data_source_block 1
_cod_original_cell_volume 5545(10)
_cod_original_sg_symbol_H-M 'C 2/c'
_cod_database_code 1559660

loop_
_space_group_symop_id
_space_group_symop_operation_xyz
1 x,y,z
2 -x,y,1/2-z
3 -x,-y,-z
4 x,-y,1/2+z
5 1/2+x,1/2+y,z
6 1/2-x,1/2+y,1/2-z
7 1/2-x,1/2-y,-z
8 1/2+x,1/2-y,1/2+z

loop_
_atom_site_label
_atom_site_type_symbol
_atom_site_thermal_displace_type
_atom_site_fract_x
_atom_site_fract_y
_atom_site_fract_z
_atom_site_occupancy
_atom_site_U_iso_or_equiv
_atom_site_calc_flag
_atom_site_refinement_flags
_atom_site_disorder_assembly
_atom_site_disorder_group
I4 I Uiso 0.50000 0.24210(10) 0.25000 1.000 0.0314(3) . . . .
I5 I Uiso 0.0296(3) 0.0980(10) 0.2705(4) 0.086(2) 0.038(3) . . . .
I1 I Uiso 0.23322(2) 0.84715(8) 0.62367(4) 1.000 0.0408(1) . . . .
I2 I Uiso 0.02315(2) -0.14748(8) 0.62932(3) 0.880(2) 0.0277(1) . . . .
I31 I Uiso 0.13096(4) 0.12740(10) 0.35003(5) 0.513(2) 0.0300(3) . . . .
I6 I Uiso 0.4176(2) 0.3658(7) 0.8393(3) 0.094(2) 0.0279(13) . . . .
I32 I Uiso 0.14744(5) 0.1284(2) 0.36471(6) 0.471(2) 0.0328(3) . . . .
Cr1 Cr Uiso 0.40426(5) 0.0082(2) -0.01040(5) 1.000 0.0170(3) . . . .
Cr2 Cr Uiso 0.37158(5) -0.1434(2) -0.12747(6) 1.000 0.0186(3) . . . .
O1 O Uiso 0.4119(2) 0.0342(7) -0.0916(3) 1.000 0.0228(13) . . . .
O2 O Uiso 0.3512(2) -0.1204(7) -0.0532(2) 1.000 0.0177(13) . . . .
O11 O Uiso 0.4502(2) -0.1706(7) -0.0005(3) 1.000 0.0241(13) . . . .
O21 O Uiso 0.4175(2) -0.3097(8) -0.0919(3) 1.000 0.0304(13) . . . .
N11 N Uiso 0.3609(3) 0.2086(9) -0.0115(3) 1.000 0.0279(13) . . . .
N12 N Uiso 0.3907(3) -0.0161(9) 0.0726(3) 1.000 0.0241(13) . . . .
N13 N Uiso 0.4551(3) 0.1667(8) 0.0296(3) 1.000 0.0241(13) . . . .
N21 N Uiso 0.3204(3) 0.0100(10) -0.1692(3) 1.000 0.030(3) . . . .
N22 N Uiso 0.3242(3) -0.3157(9) -0.1649(3) 1.000 0.0266(13) . . . .
N23 N Uiso 0.3904(3) -0.1480(10) -0.2079(3) 1.000 0.033(3) . . . .
C11 C Uiso 0.3376(4) 0.2130(10) 0.0403(5) 1.000 0.038(3) . . . .
C12 C Uiso 0.3425(4) 0.0520(10) 0.0708(5) 1.000 0.039(3) . . . .
C14 C Uiso 0.4699(4) 0.1120(10) 0.0906(5) 1.000 0.034(3) . . . .
C15 C Uiso 0.4359(4) 0.3400(10) 0.0282(5) 1.000 0.036(3) . . . .
C16 C Uiso 0.3919(3) 0.3530(10) -0.0147(4) 1.000 0.033(3) . . . .
C21 C Uiso 0.2741(4) -0.0770(10) -0.1741(5) 1.000 0.039(3) . . . .
C22 C Uiso 0.2780(4) -0.2490(10) -0.1929(5) 1.000 0.041(3) . . . .
C23 C Uiso 0.3475(4) -0.403(2) -0.2090(5) 1.000 0.047(3) . . . .
C25 C Uiso 0.3768(5) 0.011(2) -0.2357(5) 1.000 0.053(4) . . . .
C26 C Uiso 0.3299(4) 0.057(2) -0.2277(5) 1.000 0.057(4) . . . .
C131 C Uiso 0.4223(8) 0.091(3) 0.1129(9) 0.40(2) 0.023(4) . . . .
C132 C Uiso 0.4307(5) 0.052(2) 0.1187(6) 0.60(2) 0.025(3) . . . .
C241 C Uiso 0.3653(5) -0.271(2) -0.2466(6) 0.70(2) 0.030(3) . . . .
C242 C Uiso 0.3740(10) -0.314(4) -0.2370(10) 0.30(2) 0.027(6) . . . .
Ow1 O Uiso 0.2953(3) -0.3260(10) -0.0017(4) 1.000 0.056(3) . . . .

loop_
_atom_type_symbol
_atom_type_description
_atom_type_scat_dispersion_real
_atom_type_scat_dispersion_imag
_atom_type_scat_source
C C 0.0033 0.0016 ' International Tables Vol C Tables 4.2.6.8 and 6.1.1.4'
Cr Cr 0.3209 0.6236 ' International Tables Vol C Tables 4.2.6.8 and 6.1.1.4'
I I -0.4742 1.8119 ' International Tables Vol C Tables 4.2.6.8 and 6.1.1.4'
N N 0.0061 0.0033 ' International Tables Vol C Tables 4.2.6.8 and 6.1.1.4'
O O 0.0106 0.0060 ' International Tables Vol C Tables 4.2.6.8 and 6.1.1.4'

loop_
_geom_angle_atom_site_label_1
_geom_angle_atom_site_label_2
_geom_angle_atom_site_label_3
_geom_angle
_geom_angle_site_symmetry_1
_geom_angle_site_symmetry_2
_geom_angle_site_symmetry_3
_geom_angle_publ_flag
I5 I4 I5 33.6(2) 5_555 . 6_555 yes
O1 Cr1 O11 89.8(3) . . . yes
O1 Cr1 N11 94.6(3) . . . yes
O1 Cr1 N12 175.6(3) . . . yes
O1 Cr1 N13 99.4(3) . . . yes
O2 Cr1 O11 95.0(3) . . . yes
O2 Cr1 N11 91.4(3) . . . yes
O1 Cr1 O2 78.1(2) . . . yes
O2 Cr1 N13 172.9(3) . . . yes
O11 Cr1 N11 172.9(3) . . . yes
O11 Cr1 N12 93.6(3) . . . yes
O11 Cr1 N13 91.6(3) . . . yes
N11 Cr1 N12 82.3(3) . . . yes
N11 Cr1 N13 82.2(3) . . . yes
N12 Cr1 N13 83.5(3) . . . yes
O2 Cr1 N12 98.7(3) . . . yes
O1 Cr2 O2 78.7(3) . . . yes
O1 Cr2 O21 93.2(3) . . . yes
O1 Cr2 N22 174.8(3) . . . yes
O1 Cr2 N23 99.4(3) . . . yes
O2 Cr2 O21 89.4(3) . . . yes
O2 Cr2 N21 92.7(3) . . . yes
O2 Cr2 N22 99.0(3) . . . yes
O2 Cr2 N23 174.9(3) . . . yes
O1 Cr2 N21 92.6(3) . . . yes
O21 Cr2 N22 91.4(3) . . . yes
O21 Cr2 N23 95.5(3) . . . yes
N21 Cr2 N22 82.8(3) . . . yes
N21 Cr2 N23 82.7(3) . . . yes
N22 Cr2 N23 82.6(3) . . . yes
O21 Cr2 N21 174.2(3) . . . yes
Cr1 O1 Cr2 99.2(3) . . . yes
Cr1 O2 Cr2 99.5(3) . . . yes
Cr1 N11 C16 106.2(6) . . . yes
C11 N11 C16 112.7(7) . . . yes
Cr1 N11 C11 112.0(5) . . . yes
Cr1 N12 C12 106.5(6) . . . yes
Cr1 N12 C131 109.4(10) . . . yes
C12 N12 C132 116.8(8) . . . yes
Cr1 N12 C132 111.7(7) . . . yes
C12 N12 C131 104.1(11) . . . yes
Cr1 N13 C15 111.7(6) . . . yes
C14 N13 C15 110.1(7) . . . yes
Cr1 N13 C14 106.6(5) . . . yes
Cr2 N21 C21 106.4(6) . . . yes
Cr2 N21 C26 110.7(7) . . . yes
C21 N21 C26 112.0(8) . . . yes
Cr2 N22 C22 113.2(5) . . . yes
Cr2 N22 C23 106.0(7) . . . yes
C22 N22 C23 111.2(8) . . . yes
Cr2 N23 C241 113.0(7) . . . yes
Cr2 N23 C242 107.5(10) . . . yes
Cr2 N23 C25 106.7(7) . . . yes
C25 N23 C242 124.1(12) . . . yes
C25 N23 C241 107.3(9) . . . yes
N11 C11 C12 110.1(8) . . . yes
N12 C12 C11 110.5(9) . . . yes
N13 C14 C131 104.3(11) . . . yes
N13 C14 C132 115.1(10) . . . yes
N13 C15 C16 110.1(8) . . . yes
N11 C16 C15 110.6(7) . . . yes
N21 C21 C22 111.3(9) . . . yes
N22 C22 C21 110.0(9) . . . yes
N22 C23 C241 106.4(12) . . . yes
N22 C23 C242 116.2(18) . . . yes
N23 C25 C26 110.5(12) . . . yes
N21 C26 C25 113.0(10) . . . yes
N12 C131 C14 109.1(14) . . . yes
N12 C132 C14 110.3(10) . . . yes
N23 C241 C23 109.0(10) . . . yes
N23 C242 C23 115.6(18) . . . yes

loop_
_geom_bond_atom_site_label_1
_geom_bond_atom_site_label_2
_geom_bond_distance
_geom_bond_site_symmetry_1
_geom_bond_site_symmetry_2
_geom_bond_publ_flag
I4 I5 3.104(9) . 5_555 yes
I4 I5 3.104(9) . 6_555 yes
Cr1 O11 1.982(6) . . yes
Cr1 O1 1.968(7) . . yes
Cr1 O2 1.978(6) . . yes
Cr1 N13 2.062(8) . . yes
Cr1 N12 2.066(7) . . yes
Cr1 N11 2.088(8) . . yes
Cr2 O2 1.952(5) . . yes
Cr2 O21 1.988(7) . . yes
Cr2 N22 2.061(8) . . yes
Cr2 N23 2.060(8) . . yes
Cr2 N21 2.055(9) . . yes
Cr2 O1 1.970(6) . . yes
N11 C16 1.513(12) . . yes
N11 C11 1.499(14) . . yes
N12 C132 1.529(17) . . yes
N12 C12 1.499(14) . . yes
N12 C131 1.48(2) . . yes
N13 C15 1.548(11) . . yes
N13 C14 1.480(13) . . yes
N21 C26 1.501(14) . . yes
N21 C21 1.509(14) . . yes
N22 C23 1.525(15) . . yes
N22 C22 1.478(14) . . yes
N23 C25 1.497(18) . . yes
N23 C241 1.465(17) . . yes
N23 C242 1.58(3) . . yes
C11 C12 1.516(13) . . no
C14 C131 1.58(3) . . no
C14 C132 1.504(19) . . no
C15 C16 1.463(15) . . no
C21 C22 1.513(12) . . no
C23 C241 1.56(2) . . no
C23 C242 1.33(3) . . no
C25 C26 1.457(19) . . no

loop_
_geom_torsion_atom_site_label_1
_geom_torsion_atom_site_label_2
_geom_torsion_atom_site_label_3
_geom_torsion_atom_site_label_4
_geom_torsion
_geom_torsion_site_symmetry_1
_geom_torsion_site_symmetry_2
_geom_torsion_site_symmetry_3
_geom_torsion_site_symmetry_4
_geom_torsion_publ_flag
O2 Cr1 O1 Cr2 -16.2(3) . . . . no
O11 Cr1 O1 Cr2 79.0(3) . . . . no
N11 Cr1 O1 Cr2 -106.6(3) . . . . no
N13 Cr1 O1 Cr2 170.6(3) . . . . no
O1 Cr1 O2 Cr2 16.3(3) . . . . no
O11 Cr1 O2 Cr2 -72.4(3) . . . . no
N11 Cr1 O2 Cr2 110.8(3) . . . . no
N12 Cr1 O2 Cr2 -166.8(3) . . . . no
O1 Cr1 N11 C11 167.3(6) . . . . no
O1 Cr1 N11 C16 -69.3(5) . . . . no
O2 Cr1 N11 C11 89.2(6) . . . . no
O2 Cr1 N11 C16 -147.5(5) . . . . no
N12 Cr1 N11 C11 -9.4(6) . . . . no
N12 Cr1 N11 C16 113.9(5) . . . . no
N13 Cr1 N11 C11 -93.8(6) . . . . no
N13 Cr1 N11 C16 29.5(5) . . . . no
O2 Cr1 N12 C12 -59.8(6) . . . . no
O2 Cr1 N12 C132 171.7(8) . . . . no
O11 Cr1 N12 C12 -155.4(5) . . . . no
O11 Cr1 N12 C132 76.1(8) . . . . no
N11 Cr1 N12 C12 30.4(6) . . . . no
N11 Cr1 N12 C132 -98.1(8) . . . . no
N13 Cr1 N12 C12 113.4(6) . . . . no
N13 Cr1 N12 C132 -15.1(8) . . . . no
O1 Cr1 N13 C14 -154.5(6) . . . . no
O1 Cr1 N13 C15 85.3(6) . . . . no
O11 Cr1 N13 C14 -64.4(6) . . . . no
O11 Cr1 N13 C15 175.3(6) . . . . no
N11 Cr1 N13 C14 112.1(6) . . . . no
N11 Cr1 N13 C15 -8.2(6) . . . . no
N12 Cr1 N13 C14 29.0(6) . . . . no
N12 Cr1 N13 C15 -91.3(6) . . . . no
O2 Cr2 O1 Cr1 16.3(2) . . . . no
O21 Cr2 O1 Cr1 -72.4(3) . . . . no
N21 Cr2 O1 Cr1 108.6(3) . . . . no
N23 Cr2 O1 Cr1 -168.5(3) . . . . no
O1 Cr2 O2 Cr1 -16.3(3) . . . . no
O21 Cr2 O2 Cr1 77.1(3) . . . . no
N21 Cr2 O2 Cr1 -108.4(3) . . . . no
N22 Cr2 O2 Cr1 168.5(3) . . . . no
O1 Cr2 N21 C21 -149.4(6) . . . . no
O1 Cr2 N21 C26 88.6(8) . . . . no
O2 Cr2 N21 C21 -70.7(6) . . . . no
O2 Cr2 N21 C26 167.4(8) . . . . no
N22 Cr2 N21 C21 28.0(6) . . . . no
N22 Cr2 N21 C26 -94.0(8) . . . . no
N23 Cr2 N21 C21 111.4(6) . . . . no
N23 Cr2 N21 C26 -10.5(8) . . . . no
O2 Cr2 N22 C22 83.2(7) . . . . no
O2 Cr2 N22 C23 -154.7(7) . . . . no
O21 Cr2 N22 C22 172.8(7) . . . . no
O21 Cr2 N22 C23 -65.1(7) . . . . no
N21 Cr2 N22 C22 -8.5(7) . . . . no
N21 Cr2 N22 C23 113.7(7) . . . . no
N23 Cr2 N22 C22 -91.9(7) . . . . no
N23 Cr2 N22 C23 30.3(7) . . . . no
O1 Cr2 N23 C25 -61.9(7) . . . . no
O1 Cr2 N23 C241 -179.5(8) . . . . no
O21 Cr2 N23 C25 -156.0(7) . . . . no
O21 Cr2 N23 C241 86.4(8) . . . . no
N21 Cr2 N23 C25 29.6(7) . . . . no
N21 Cr2 N23 C241 -88.1(8) . . . . no
N22 Cr2 N23 C25 113.2(8) . . . . no
N22 Cr2 N23 C241 -4.4(8) . . . . no
Cr1 N11 C11 C12 -13.8(10) . . . . no
C16 N11 C11 C12 -133.4(9) . . . . no
Cr1 N11 C16 C15 -47.7(8) . . . . no
C11 N11 C16 C15 75.2(10) . . . . no
Cr1 N12 C12 C11 -47.1(9) . . . . no
C132 N12 C12 C11 78.5(11) . . . . no
Cr1 N12 C132 C14 -2.3(13) . . . . no
C12 N12 C132 C14 -125.2(10) . . . . no
Cr1 N13 C14 C132 -39.6(10) . . . . no
C15 N13 C14 C132 81.7(11) . . . . no
Cr1 N13 C15 C16 -16.0(10) . . . . no
C14 N13 C15 C16 -134.2(9) . . . . no
Cr2 N21 C21 C22 -43.9(9) . . . . no
C26 N21 C21 C22 77.2(12) . . . . no
Cr2 N21 C26 C25 -11.7(14) . . . . no
C21 N21 C26 C25 -130.3(11) . . . . no
Cr2 N22 C22 C21 -13.6(10) . . . . no
C23 N22 C22 C21 -132.8(10) . . . . no
Cr2 N22 C23 C241 -49.6(9) . . . . no
C22 N22 C23 C241 73.8(11) . . . . no
Cr2 N23 C25 C26 -44.3(11) . . . . no
C241 N23 C25 C26 77.0(12) . . . . no
Cr2 N23 C241 C23 -22.4(13) . . . . no
C25 N23 C241 C23 -139.6(11) . . . . no
N11 C11 C12 N12 40.3(11) . . . . no
N13 C14 C132 N12 28.2(14) . . . . no
N13 C15 C16 N11 42.0(11) . . . . no
N21 C21 C22 N22 38.1(12) . . . . no
N22 C23 C241 N23 47.4(13) . . . . no
N23 C25 C26 N21 37.4(15) . . . . no
